data_4310698
loop_
_publ_author_name
'Li-Min Zheng'
'Song Gao'
'Ping Yin'
'Xin-Quan Xin'

_publ_section_title
;
 One-Dimensional Cobalt Diphosphonates Exhibiting Weak Ferromagnetism and
 Field-Induced Magnetic Transitions
;
_journal_name_full 'Inorganic Chemistry'
_journal_page_first 2151
_journal_page_last 2156
_journal_paper_doi 10.1021/ic034614r
_journal_volume 43
_journal_year 2004
_chemical_formula_sum 'C8 H28 Co2 N2 O16 P4'
_chemical_formula_weight 650.06
_chemical_name_systematic
; 
 ? 
;
_space_group_IT_number 14
_symmetry_cell_setting monoclinic
_symmetry_space_group_name_Hall '-P 2ybc'
_symmetry_space_group_name_H-M 'P 1 21/c 1'
_atom_sites_solution_hydrogens geom
_atom_sites_solution_primary direct
_atom_sites_solution_secondary difmap
_audit_creation_method SHELXL-97
_cell_angle_alpha 90.00
_cell_angle_beta 98.843(2)
_cell_angle_gamma 90.00
_cell_formula_units_Z 2
_cell_length_a 5.4868(8)
_cell_length_b 12.9116(18)
_cell_length_c 15.251(2)
_cell_measurement_reflns_used 1790
_cell_measurement_temperature 293(2)
_cell_measurement_theta_max 27.422
_cell_measurement_theta_min 3.155
_cell_volume 1067.6(3)
_computing_cell_refinement 'Bruker SAINT software (Bruker, 1999)'
_computing_data_collection 'Siemens SMART software (Siemens, 1996)'
_computing_data_reduction 'Bruker SAINT software (Bruker, 1999)'
_computing_structure_refinement 'SHELXL-97 (Sheldrick, 1997)'
_computing_structure_solution 'SHELXS-97 (Sheldrick, 1997)'
_diffrn_ambient_temperature 293(2)
_diffrn_detector_area_resol_mean 4K
_diffrn_measured_fraction_theta_full 0.986
_diffrn_measured_fraction_theta_max 0.986
_diffrn_measurement_device_type 'Bruker SMART APEX CCD'
_diffrn_measurement_method CCD
_diffrn_radiation_monochromator graphite
_diffrn_radiation_source 'fine-focus sealed tube'
_diffrn_radiation_type MoK\a
_diffrn_radiation_wavelength 0.71073
_diffrn_reflns_av_R_equivalents 0.0654
_diffrn_reflns_av_sigmaI/netI 0.0627
_diffrn_reflns_limit_h_max 6
_diffrn_reflns_limit_h_min -7
_diffrn_reflns_limit_k_max 16
_diffrn_reflns_limit_k_min 0
_diffrn_reflns_limit_l_max 19
_diffrn_reflns_limit_l_min 0
_diffrn_reflns_number 6595
_diffrn_reflns_theta_full 27.50
_diffrn_reflns_theta_max 27.50
_diffrn_reflns_theta_min 2.08
_diffrn_standards_decay_% 0.0
_exptl_absorpt_coefficient_mu 1.935
_exptl_absorpt_correction_T_max 0.96265
_exptl_absorpt_correction_T_min 0.78654
_exptl_absorpt_correction_type empirical
_exptl_crystal_colour 'purple red'
_exptl_crystal_density_diffrn 2.022
_exptl_crystal_density_method 'not measured'
_exptl_crystal_description needle
_exptl_crystal_F_000 664
_exptl_crystal_size_max 0.4
_exptl_crystal_size_mid 0.15
_exptl_crystal_size_min 0.15
_refine_diff_density_max 0.465
_refine_diff_density_min -0.391
_refine_diff_density_rms 0.099
_refine_ls_extinction_method none
_refine_ls_goodness_of_fit_ref 0.924
_refine_ls_hydrogen_treatment mixed
_refine_ls_matrix_type full
_refine_ls_number_parameters 175
_refine_ls_number_reflns 2408
_refine_ls_number_restraints 0
_refine_ls_restrained_S_all 0.924
_refine_ls_R_factor_all 0.0493
_refine_ls_R_factor_gt 0.0352
_refine_ls_shift/su_max 0.000
_refine_ls_shift/su_mean 0.000
_refine_ls_structure_factor_coef Fsqd
_refine_ls_weighting_details 'calc w=1/[\s^2^(Fo^2^)+(0.0319P)^2^+0.0000P] where P=(Fo^2^+2Fc^2^)/3'
_refine_ls_weighting_scheme calc
_refine_ls_wR_factor_gt 0.0715
_refine_ls_wR_factor_ref 0.0742
_reflns_number_gt 1864
_reflns_number_total 2408
_reflns_threshold_expression >2sigma(I)
_cod_data_source_file ic034614rsi20040115_034237_1.cif
_cod_data_source_block '[NH3(CH2)4NH3]Co2(hedpH)2.2H2O'
_cod_depositor_comments
;
The following automatic conversions were performed:
'_symmetry_cell_setting' value 'Monoclinic' changed to 'monoclinic'
according to '/home/saulius/struct/CIF-dictionaries/cif_core.dic'
dictionary named 'cif_core.dic' version 2.4.1 from 2010-06-29.

Automatic conversion script
Id: cif_fix_enum 1527 2010-12-29 10:47:43Z saulius 
;
_cod_database_code 4310698

loop_
_symmetry_equiv_pos_as_xyz
'x, y, z'
'-x, y+1/2, -z+1/2'
'-x, -y, -z'
'x, -y-1/2, z-1/2'

loop_
_atom_site_label
_atom_site_type_symbol
_atom_site_fract_x
_atom_site_fract_y
_atom_site_fract_z
_atom_site_U_iso_or_equiv
_atom_site_adp_type
_atom_site_occupancy
_atom_site_symmetry_multiplicity
_atom_site_calc_flag
_atom_site_refinement_flags
_atom_site_disorder_assembly
_atom_site_disorder_group
Co1 Co 1.10328(7) 0.46809(3) 0.40845(2) 0.01378(12) Uani 1 1 d . . .
P1 P 0.59522(13) 0.38220(6) 0.32365(5) 0.01420(18) Uani 1 1 d . . .
P2 P 0.60240(13) 0.60141(6) 0.38878(5) 0.01248(18) Uani 1 1 d . . .
O1 O 0.8212(3) 0.35888(15) 0.39142(13) 0.0160(5) Uani 1 1 d . . .
O2 O 0.3470(3) 0.36847(16) 0.35300(14) 0.0192(5) Uani 1 1 d . . .
O3 O 0.6195(4) 0.31924(19) 0.23983(15) 0.0246(6) Uani 1 1 d . . .
H3 H 0.528(6) 0.290(3) 0.205(2) 0.030 Uiso 1 1 d . . .
O4 O 0.8137(3) 0.56672(16) 0.45943(12) 0.0150(5) Uani 1 1 d . . .
O5 O 0.3440(3) 0.58914(16) 0.40936(13) 0.0187(5) Uani 1 1 d . . .
O6 O 0.6527(4) 0.71453(16) 0.36535(13) 0.0199(5) Uani 1 1 d . . .
O7 O 0.8940(4) 0.52337(17) 0.28239(14) 0.0178(5) Uani 1 1 d . . .
H7 H 0.899(6) 0.582(3) 0.258(2) 0.021 Uiso 1 1 d . . .
O1W O 0.0473(5) 0.19719(19) 0.2974(2) 0.0453(7) Uani 1 1 d G . .
H1WA H 0.1597 0.2464 0.3154 0.063 Uiso 1 1 d G . .
H1WB H -0.0652 0.2398 0.2683 0.063 Uiso 1 1 d G . .
N1 N -0.1090(5) 0.2321(2) 0.5397(2) 0.0233(6) Uani 1 1 d . . .
H1B H -0.223(6) 0.267(3) 0.566(2) 0.033 Uiso 1 1 d . . .
H1A H 0.049(6) 0.239(3) 0.574(2) 0.033 Uiso 1 1 d . . .
H1C H -0.114(6) 0.258(3) 0.489(2) 0.033 Uiso 1 1 d . . .
C1 C 0.6355(5) 0.5183(2) 0.29361(18) 0.0133(6) Uani 1 1 d . . .
C2 C 0.4658(5) 0.5475(3) 0.20846(18) 0.0211(7) Uani 1 1 d . . .
H2A H 0.4915 0.6188 0.1947 0.032 Uiso 1 1 calc R . .
H2B H 0.2972 0.5375 0.2164 0.032 Uiso 1 1 calc R . .
H2C H 0.5018 0.5046 0.1607 0.032 Uiso 1 1 calc R . .
C3 C -0.1640(7) 0.1196(3) 0.5392(3) 0.0280(8) Uani 1 1 d . . .
H3A H -0.321(7) 0.107(3) 0.505(2) 0.042 Uiso 1 1 d . . .
H3B H -0.169(6) 0.098(3) 0.598(2) 0.042 Uiso 1 1 d . . .
C4 C 0.0261(6) 0.0580(2) 0.5002(2) 0.0250(8) Uani 1 1 d . . .
H4A H 0.033(6) 0.079(3) 0.441(2) 0.038 Uiso 1 1 d . . .
H4B H 0.187(6) 0.070(3) 0.538(2) 0.038 Uiso 1 1 d . . .

loop_
_atom_site_aniso_label
_atom_site_aniso_U_11
_atom_site_aniso_U_22
_atom_site_aniso_U_33
_atom_site_aniso_U_23
_atom_site_aniso_U_13
_atom_site_aniso_U_12
Co1 0.0113(2) 0.0138(2) 0.0156(2) -0.00011(18) 0.00013(15) -0.00075(17)
P1 0.0106(4) 0.0126(4) 0.0188(4) -0.0033(3) 0.0005(3) -0.0005(3)
P2 0.0109(4) 0.0107(4) 0.0147(4) 0.0001(3) -0.0016(3) 0.0005(3)
O1 0.0138(10) 0.0126(11) 0.0201(11) -0.0003(9) -0.0020(8) -0.0019(9)
O2 0.0120(10) 0.0146(11) 0.0316(13) -0.0024(10) 0.0057(9) -0.0015(9)
O3 0.0200(12) 0.0256(14) 0.0272(13) -0.0157(11) 0.0001(9) -0.0031(10)
O4 0.0148(10) 0.0158(11) 0.0136(10) 0.0005(9) -0.0009(8) 0.0015(9)
O5 0.0134(11) 0.0163(12) 0.0264(12) -0.0044(10) 0.0027(8) 0.0000(9)
O6 0.0192(11) 0.0138(11) 0.0242(12) 0.0039(10) -0.0045(9) 0.0000(9)
O7 0.0120(10) 0.0176(12) 0.0239(12) 0.0026(10) 0.0033(8) 0.0001(9)
O1W 0.0285(15) 0.0278(15) 0.080(2) -0.0251(16) 0.0112(14) -0.0007(12)
N1 0.0218(15) 0.0168(16) 0.0302(17) -0.0013(13) 0.0002(13) 0.0011(13)
C1 0.0093(13) 0.0163(16) 0.0141(14) -0.0008(13) 0.0014(11) -0.0002(12)
C2 0.0210(16) 0.0249(19) 0.0150(16) -0.0016(14) -0.0046(12) 0.0028(14)
C3 0.032(2) 0.0130(18) 0.040(2) -0.0010(16) 0.0088(17) -0.0049(15)
C4 0.0284(19) 0.0161(18) 0.0305(19) -0.0031(16) 0.0045(15) 0.0007(15)

loop_
_atom_type_symbol
_atom_type_description
_atom_type_scat_dispersion_real
_atom_type_scat_dispersion_imag
_atom_type_scat_source
C C 0.0033 0.0016 'International Tables Vol C Tables 4.2.6.8 and 6.1.1.4'
H H 0.0000 0.0000 'International Tables Vol C Tables 4.2.6.8 and 6.1.1.4'
N N 0.0061 0.0033 'International Tables Vol C Tables 4.2.6.8 and 6.1.1.4'
O O 0.0106 0.0060 'International Tables Vol C Tables 4.2.6.8 and 6.1.1.4'
P P 0.1023 0.0942 'International Tables Vol C Tables 4.2.6.8 and 6.1.1.4'
Co Co 0.3494 0.9721 'International Tables Vol C Tables 4.2.6.8 and 6.1.1.4'

loop_
_geom_angle_atom_site_label_1
_geom_angle_atom_site_label_2
_geom_angle_atom_site_label_3
_geom_angle
_geom_angle_site_symmetry_1
_geom_angle_site_symmetry_3
_geom_angle_publ_flag
O5 Co1 O4 96.63(8) 1_655 3_766 ?
O5 Co1 O1 170.49(8) 1_655 . ?
O4 Co1 O1 91.30(8) 3_766 . ?
O5 Co1 O2 91.14(8) 1_655 1_655 ?
O4 Co1 O2 101.58(8) 3_766 1_655 ?
O1 Co1 O2 92.40(8) . 1_655 ?
O5 Co1 O7 90.45(8) 1_655 . ?
O4 Co1 O7 159.80(8) 3_766 . ?
O1 Co1 O7 80.36(8) . . ?
O2 Co1 O7 97.16(8) 1_655 . ?
O5 Co1 O4 93.12(8) 1_655 . ?
O4 Co1 O4 81.21(8) 3_766 . ?
O1 Co1 O4 82.89(8) . . ?
O2 Co1 O4 174.61(7) 1_655 . ?
O7 Co1 O4 79.53(7) . . ?
O2 P1 O1 117.07(12) . . ?
O2 P1 O3 112.47(12) . . ?
O1 P1 O3 107.17(12) . . ?
O2 P1 C1 109.58(12) . . ?
O1 P1 C1 104.05(12) . . ?
O3 P1 C1 105.61(13) . . ?
O5 P2 O4 117.38(12) . . ?
O5 P2 O6 110.87(12) . . ?
O4 P2 O6 107.40(11) . . ?
O5 P2 C1 108.27(12) . . ?
O4 P2 C1 103.30(12) . . ?
O6 P2 C1 109.17(13) . . ?
P1 O1 Co1 117.70(12) . . ?
P1 O2 Co1 134.43(12) . 1_455 ?
P2 O4 Co1 142.26(12) . 3_766 ?
P2 O4 Co1 114.85(11) . . ?
Co1 O4 Co1 98.79(8) 3_766 . ?
P2 O5 Co1 134.95(13) . 1_455 ?
C1 O7 Co1 105.63(15) . . ?
O7 C1 C2 111.5(2) . . ?
O7 C1 P2 106.42(18) . . ?
C2 C1 P2 114.0(2) . . ?
O7 C1 P1 103.25(18) . . ?
C2 C1 P1 111.6(2) . . ?
P2 C1 P1 109.37(14) . . ?
N1 C3 C4 111.5(3) . . ?
C3 C4 C4 112.3(4) . 3_556 ?

loop_
_geom_bond_atom_site_label_1
_geom_bond_atom_site_label_2
_geom_bond_distance
_geom_bond_site_symmetry_2
_geom_bond_publ_flag
Co1 O5 2.045(2) 1_655 ?
Co1 O4 2.0462(19) 3_766 ?
Co1 O1 2.080(2) . ?
Co1 O2 2.123(2) 1_655 ?
Co1 O7 2.201(2) . ?
Co1 O4 2.265(2) . ?
P1 O2 1.508(2) . ?
P1 O1 1.517(2) . ?
P1 O3 1.538(2) . ?
P1 C1 1.837(3) . ?
P2 O5 1.507(2) . ?
P2 O4 1.524(2) . ?
P2 O6 1.539(2) . ?
P2 C1 1.837(3) . ?
O2 Co1 2.123(2) 1_455 ?
O4 Co1 2.0462(19) 3_766 ?
O5 Co1 2.045(2) 1_455 ?
O7 C1 1.456(3) . ?
N1 C3 1.483(4) . ?
C1 C2 1.525(4) . ?
C3 C4 1.505(5) . ?
C4 C4 1.525(6) 3_556 ?

loop_
_geom_hbond_atom_site_label_D
_geom_hbond_atom_site_label_H
_geom_hbond_atom_site_label_A
_geom_hbond_distance_DH
_geom_hbond_distance_HA
_geom_hbond_distance_DA
_geom_hbond_angle_DHA
_geom_hbond_site_symmetry_A
O1W H1WA O2 0.90 1.92 2.808(3) 169.2 .
O1W H1WB O3 0.89 2.00 2.851(3) 158.9 1_455
O3 H3 O6 0.77(3) 1.66(3) 2.428(3) 173(4) 2_645
O7 H7 O1W 0.85(3) 1.75(3) 2.597(3) 171(3) 2_655
N1 H1B O5 0.92(4) 2.02(4) 2.811(4) 143(3) 3_566
N1 H1A O6 0.95(3) 1.85(3) 2.779(3) 167(3) 3_666
N1 H1C O1 0.84(4) 1.97(4) 2.771(4) 160(3) 1_455

loop_
_geom_torsion_atom_site_label_1
_geom_torsion_atom_site_label_2
_geom_torsion_atom_site_label_3
_geom_torsion_atom_site_label_4
_geom_torsion
_geom_torsion_site_symmetry_1
_geom_torsion_site_symmetry_2
_geom_torsion_site_symmetry_3
_geom_torsion_site_symmetry_4
_geom_torsion_publ_flag
O2 P1 O1 Co1 -131.24(13) . . . . ?
O3 P1 O1 Co1 101.38(14) . . . . ?
C1 P1 O1 Co1 -10.19(15) . . . . ?
O5 Co1 O1 P1 0.0(6) 1_655 . . . ?
O4 Co1 O1 P1 146.57(13) 3_766 . . . ?
O2 Co1 O1 P1 -111.79(13) 1_655 . . . ?
O7 Co1 O1 P1 -14.93(12) . . . . ?
O4 Co1 O1 P1 65.60(13) . . . . ?
O1 P1 O2 Co1 92.63(19) . . . 1_455 ?
O3 P1 O2 Co1 -142.61(17) . . . 1_455 ?
C1 P1 O2 Co1 -25.5(2) . . . 1_455 ?
O5 P2 O4 Co1 -17.7(3) . . . 3_766 ?
O6 P2 O4 Co1 107.9(2) . . . 3_766 ?
C1 P2 O4 Co1 -136.7(2) . . . 3_766 ?
O5 P2 O4 Co1 133.16(12) . . . . ?
O6 P2 O4 Co1 -101.19(13) . . . . ?
C1 P2 O4 Co1 14.13(15) . . . . ?
O5 Co1 O4 P2 101.32(13) 1_655 . . . ?
O4 Co1 O4 P2 -162.44(18) 3_766 . . . ?
O1 Co1 O4 P2 -70.01(12) . . . . ?
O2 Co1 O4 P2 -40.9(9) 1_655 . . . ?
O7 Co1 O4 P2 11.44(12) . . . . ?
O5 Co1 O4 Co1 -96.24(9) 1_655 . . 3_766 ?
O4 Co1 O4 Co1 0.0 3_766 . . 3_766 ?
O1 Co1 O4 Co1 92.43(9) . . . 3_766 ?
O2 Co1 O4 Co1 121.5(8) 1_655 . . 3_766 ?
O7 Co1 O4 Co1 173.88(9) . . . 3_766 ?
O4 P2 O5 Co1 -78.6(2) . . . 1_455 ?
O6 P2 O5 Co1 157.49(16) . . . 1_455 ?
C1 P2 O5 Co1 37.7(2) . . . 1_455 ?
O5 Co1 O7 C1 -134.23(17) 1_655 . . . ?
O4 Co1 O7 C1 -23.4(3) 3_766 . . . ?
O1 Co1 O7 C1 43.34(17) . . . . ?
O2 Co1 O7 C1 134.57(17) 1_655 . . . ?
O4 Co1 O7 C1 -41.14(17) . . . . ?
Co1 O7 C1 C2 -176.06(19) . . . . ?
Co1 O7 C1 P2 59.04(18) . . . . ?
Co1 O7 C1 P1 -56.08(17) . . . . ?
O5 P2 C1 O7 -173.71(17) . . . . ?
O4 P2 C1 O7 -48.6(2) . . . . ?
O6 P2 C1 O7 65.5(2) . . . . ?
O5 P2 C1 C2 62.9(2) . . . . ?
O4 P2 C1 C2 -171.9(2) . . . . ?
O6 P2 C1 C2 -57.9(2) . . . . ?
O5 P2 C1 P1 -62.80(16) . . . . ?
O4 P2 C1 P1 62.35(15) . . . . ?
O6 P2 C1 P1 176.40(12) . . . . ?
O2 P1 C1 O7 170.28(16) . . . . ?
O1 P1 C1 O7 44.34(19) . . . . ?
O3 P1 C1 O7 -68.35(19) . . . . ?
O2 P1 C1 C2 -69.8(2) . . . . ?
O1 P1 C1 C2 164.27(19) . . . . ?
O3 P1 C1 C2 51.6(2) . . . . ?
O2 P1 C1 P2 57.28(17) . . . . ?
O1 P1 C1 P2 -68.65(15) . . . . ?
O3 P1 C1 P2 178.65(13) . . . . ?
N1 C3 C4 C4 179.5(4) . . . 3_556 ?
